data_7158506
loop_
_publ_author_name
'Hashikawa, Yoshifumi'
'Murata, Yasujiro'

_publ_section_title
;
 Hydrogenation of cage-opened C<sub>60</sub> derivatives mediated by
 frustrated Lewis pairs.
;
_journal_issue 5
_journal_name_full 'Organic &amp; biomolecular chemistry'
_journal_page_first 1000
_journal_page_last 1003
_journal_paper_doi 10.1039/d1ob02316k
_journal_volume 20
_journal_year 2022
_chemical_formula_sum 'C81 H18 N2 O5 S2'
_chemical_formula_weight 1163.09
_space_group_crystal_system monoclinic
_space_group_IT_number 15
_space_group_name_Hall '-C 2yc'
_space_group_name_H-M_alt 'C 1 2/c 1'
_atom_sites_solution_hydrogens mixed
_audit_creation_method SHELXL-2018/3
_audit_update_record
;
2021-06-08 deposited with the CCDC.	2022-01-10 downloaded from the CCDC.
;
_cell_angle_alpha 90
_cell_angle_beta 107.241(3)
_cell_angle_gamma 90
_cell_formula_units_Z 8
_cell_length_a 30.736(8)
_cell_length_b 9.788(2)
_cell_length_c 32.682(8)
_cell_measurement_reflns_used 5401
_cell_measurement_temperature 100(2)
_cell_measurement_theta_max 25.026
_cell_measurement_theta_min 2.168
_cell_volume 9390(4)
_computing_structure_refinement 'SHELXL-2018/3 (Sheldrick, 2018)'
_computing_structure_solution 'SHELXT 2014/5 (Sheldrick, 2014)'
_diffrn_ambient_temperature 100(2)
_diffrn_measured_fraction_theta_full 0.940
_diffrn_measured_fraction_theta_max 0.940
_diffrn_measurement_device_type 'Bruker Smart APEX II'
_diffrn_radiation_type MoK\a
_diffrn_radiation_wavelength 0.71073
_diffrn_reflns_av_R_equivalents 0.0410
_diffrn_reflns_av_unetI/netI 0.3707
_diffrn_reflns_Laue_measured_fraction_full 0.940
_diffrn_reflns_Laue_measured_fraction_max 0.940
_diffrn_reflns_number 5401
_diffrn_reflns_point_group_measured_fraction_full 0.940
_diffrn_reflns_point_group_measured_fraction_max 0.940
_diffrn_reflns_theta_full 25.026
_diffrn_reflns_theta_max 25.026
_diffrn_reflns_theta_min 2.168
_diffrn_source 'fine-focus sealed tube'
_exptl_absorpt_coefficient_mu 0.188
_exptl_absorpt_process_details twinabs
_exptl_crystal_colour wine-red
_exptl_crystal_density_diffrn 1.645
_exptl_crystal_description plate
_exptl_crystal_F_000 4720
_exptl_crystal_size_max 0.21
_exptl_crystal_size_mid 0.08
_exptl_crystal_size_min 0.04
_refine_diff_density_max 0.462
_refine_diff_density_min -0.529
_refine_diff_density_rms 0.107
_refine_ls_extinction_method none
_refine_ls_goodness_of_fit_ref 1.084
_refine_ls_hydrogen_treatment mixed
_refine_ls_matrix_type full
_refine_ls_number_parameters 820
_refine_ls_number_reflns 5401
_refine_ls_number_restraints 699
_refine_ls_restrained_S_all 1.043
_refine_ls_R_factor_all 0.1980
_refine_ls_R_factor_gt 0.1154
_refine_ls_shift/su_max 0.000
_refine_ls_shift/su_mean 0.000
_refine_ls_structure_factor_coef Fsqd
_refine_ls_weighting_details 'w=1/[\s^2^(Fo^2^)+(0.0937P)^2^+244.7807P] where P=(Fo^2^+2Fc^2^)/3'
_refine_ls_weighting_scheme calc
_refine_ls_wR_factor_gt 0.2766
_refine_ls_wR_factor_ref 0.2970
_reflns_Friedel_coverage 0.000
_reflns_number_gt 3016
_reflns_number_total 5401
_reflns_threshold_expression 'I > 2\s(I)'
_cod_data_source_file d1ob02316k2.cif
_cod_data_source_block 2N13RH
_cod_original_cell_volume 9391(4)
_cod_original_sg_symbol_H-M 'C 2/c'
_cod_database_code 7158506
_shelx_shelxl_version_number 2018/3
_shelx_space_group_comment
;
The symmetry employed for this shelxl refinement is uniquely defined
by the following loop, which should always be used as a source of
symmetry information in preference to the above space-group names.
They are only intended as comments.
;

loop_
_space_group_symop_operation_xyz
'x, y, z'
'-x, y, -z+1/2'
'x+1/2, y+1/2, z'
'-x+1/2, y+1/2, -z+1/2'
'-x, -y, -z'
'x, -y, z-1/2'
'-x+1/2, -y+1/2, -z'
'x+1/2, -y+1/2, z-1/2'

loop_
_atom_site_label
_atom_site_type_symbol
_atom_site_fract_x
_atom_site_fract_y
_atom_site_fract_z
_atom_site_U_iso_or_equiv
_atom_site_adp_type
_atom_site_occupancy
_atom_site_site_symmetry_order
_atom_site_calc_flag
_atom_site_refinement_flags_posn
_atom_site_refinement_flags_adp
_atom_site_refinement_flags_occupancy
_atom_site_disorder_assembly
_atom_site_disorder_group
C1 C 0.4757(4) 0.8243(10) 0.5968(4) 0.027(3) Uani 1 1 d . U . . .
C2 C 0.4262(4) 0.8184(10) 0.5667(4) 0.022(2) Uani 1 1 d . U . . .
C3 C 0.4052(4) 0.6774(11) 0.5716(4) 0.025(2) Uani 1 1 d . U . . .
C4 C 0.3566(4) 0.6701(10) 0.5679(3) 0.019(2) Uani 1 1 d . U . . .
C5 C 0.3388(4) 0.5756(10) 0.5923(3) 0.019(2) Uani 1 1 d . U . . .
C6 C 0.3666(4) 0.5189(10) 0.6355(3) 0.025(3) Uani 1 1 d . U . . .
H6 H 0.378600 0.425334 0.632917 0.030 Uiso 1 1 calc R U . . .
C7 C 0.3312(4) 0.5183(10) 0.6603(4) 0.027(2) Uani 1 1 d . U . . .
C8 C 0.3364(5) 0.5543(10) 0.7035(3) 0.028(2) Uani 1 1 d . U . . .
C9 C 0.3777(5) 0.6220(10) 0.7337(3) 0.031(2) Uani 1 1 d . U . . .
C10 C 0.4183(5) 0.6507(11) 0.7249(4) 0.034(3) Uani 1 1 d . U . . .
C11 C 0.4356(4) 0.5939(10) 0.6916(4) 0.032(3) Uani 1 1 d . U . . .
C12 C 0.4740(5) 0.6966(12) 0.6892(4) 0.036(3) Uani 1 1 d . U . . .
C13 C 0.4569(4) 0.8293(10) 0.7024(4) 0.035(3) Uani 1 1 d . U . . .
C14 C 0.4500(4) 0.9602(10) 0.6844(4) 0.032(2) Uani 1 1 d . U . . .
C15 C 0.4586(4) 1.0002(10) 0.6422(4) 0.032(2) Uani 1 1 d . U . . .
C16 C 0.4117(4) 1.0158(10) 0.6110(4) 0.022(2) Uani 1 1 d . U . . .
C17 C 0.3963(4) 0.9251(9) 0.5787(3) 0.014(2) Uani 1 1 d . U . . .
C18 C 0.3496(4) 0.9190(9) 0.5562(3) 0.013(2) Uani 1 1 d . U . . .
C19 C 0.3264(4) 0.7841(10) 0.5486(3) 0.015(2) Uani 1 1 d . U . . .
C20 C 0.2798(4) 0.7767(10) 0.5434(3) 0.013(2) Uani 1 1 d . U . . .
C21 C 0.2626(4) 0.6684(10) 0.5631(3) 0.017(2) Uani 1 1 d . U . . .
C22 C 0.2926(4) 0.5754(10) 0.5885(3) 0.020(2) Uani 1 1 d . U . . .
C23 C 0.2876(4) 0.5333(10) 0.6294(4) 0.023(2) Uani 1 1 d . U . . .
C24 C 0.2505(4) 0.5774(10) 0.6409(3) 0.025(2) Uani 1 1 d . U . . .
C25 C 0.2548(4) 0.6139(10) 0.6846(4) 0.025(2) Uani 1 1 d . U . . .
C26 C 0.2973(5) 0.6026(11) 0.7141(4) 0.030(2) Uani 1 1 d . U . . .
C27 C 0.3120(5) 0.7053(11) 0.7479(4) 0.037(2) Uani 1 1 d . U . . .
C28 C 0.3601(5) 0.7191(11) 0.7587(3) 0.035(3) Uani 1 1 d . U . . .
C29 C 0.3798(5) 0.8484(11) 0.7687(3) 0.033(2) Uani 1 1 d . U . . .
C30 C 0.4160(5) 0.8821(11) 0.7534(4) 0.034(2) Uani 1 1 d . U . . .
C31 C 0.4360(4) 0.7881(11) 0.7338(4) 0.033(2) Uani 1 1 d . U . . .
C32 C 0.4086(5) 1.0205(11) 0.7371(4) 0.034(3) Uani 1 1 d . U . . .
C33 C 0.4194(4) 1.0495(10) 0.6998(4) 0.033(2) Uani 1 1 d . U . . .
C34 C 0.3884(4) 1.1407(10) 0.6667(4) 0.024(2) Uani 1 1 d . U . . .
C35 C 0.3821(4) 1.1099(10) 0.6228(3) 0.021(2) Uani 1 1 d . U . . .
C36 C 0.3391(4) 1.1298(9) 0.5926(3) 0.015(2) Uani 1 1 d . U . . .
C37 C 0.3219(4) 1.0304(9) 0.5589(3) 0.015(2) Uani 1 1 d . U . . .
C38 C 0.2737(4) 1.0204(10) 0.5517(3) 0.016(2) Uani 1 1 d . U . . .
C39 C 0.2528(4) 0.8956(10) 0.5440(3) 0.018(2) Uani 1 1 d . U . . .
C40 C 0.2177(4) 0.8592(10) 0.5635(3) 0.023(2) Uani 1 1 d . U . . .
C41 C 0.2239(4) 0.7180(10) 0.5746(3) 0.021(2) Uani 1 1 d . U . . .
C42 C 0.2170(4) 0.6735(10) 0.6130(3) 0.024(2) Uani 1 1 d . U . . .
C43 C 0.2270(4) 1.0864(10) 0.5982(3) 0.024(2) Uani 1 1 d . U . . .
C44 C 0.2027(4) 0.7705(10) 0.6414(3) 0.024(2) Uani 1 1 d . U . . .
C45 C 0.2256(4) 0.7321(10) 0.6844(4) 0.026(2) Uani 1 1 d . U . . .
C46 C 0.2416(5) 0.8318(10) 0.7164(4) 0.028(2) Uani 1 1 d . U . . .
C47 C 0.2834(5) 0.8177(11) 0.7477(3) 0.033(2) Uani 1 1 d . U . . .
C48 C 0.3043(5) 0.9512(11) 0.7564(3) 0.030(2) Uani 1 1 d . U . . .
C49 C 0.3504(5) 0.9662(11) 0.7671(3) 0.029(2) Uani 1 1 d . U . . .
C50 C 0.3701(5) 1.0734(11) 0.7465(3) 0.031(2) Uani 1 1 d . U . . .
C51 C 0.3415(5) 1.1611(10) 0.7188(3) 0.025(2) Uani 1 1 d . U . . .
C52 C 0.3513(4) 1.1951(9) 0.6789(3) 0.021(2) Uani 1 1 d . U . . .
C53 C 0.3074(4) 1.2173(9) 0.6466(3) 0.020(2) Uani 1 1 d . U . . .
C54 C 0.3011(4) 1.1855(9) 0.6035(3) 0.017(2) Uani 1 1 d . U . . .
C55 C 0.2596(4) 1.1176(10) 0.5788(3) 0.022(2) Uani 1 1 d . U . . .
C56 C 0.2042(4) 0.9522(10) 0.5893(3) 0.021(2) Uani 1 1 d . U . . .
C57 C 0.1968(4) 0.9076(10) 0.6291(3) 0.020(2) Uani 1 1 d . U . . .
C58 C 0.2138(4) 1.0123(10) 0.6624(3) 0.024(2) Uani 1 1 d . U . . .
C59 C 0.2350(4) 0.9759(10) 0.7031(4) 0.030(2) Uani 1 1 d . U . . .
C60 C 0.2748(4) 1.0473(10) 0.7290(3) 0.030(2) Uani 1 1 d . U . . .
C61 C 0.2931(5) 1.1537(10) 0.7102(4) 0.028(2) Uani 1 1 d . U . . .
C62 C 0.2713(5) 1.1892(10) 0.6652(4) 0.029(2) Uani 1 1 d . U . . .
C63 C 0.2328(4) 1.1216(10) 0.6417(4) 0.027(2) Uani 1 1 d . U . . .
C64 C 0.5132(4) 0.7450(11) 0.5883(4) 0.029(2) Uani 1 1 d . U . . .
C65 C 0.5573(4) 0.7570(11) 0.6180(4) 0.036(3) Uani 1 1 d . U . . .
H65 H 0.561171 0.813138 0.642512 0.043 Uiso 1 1 calc R U . . .
C66 C 0.5944(5) 0.6908(12) 0.6126(4) 0.042(3) Uani 1 1 d . U . . .
H66 H 0.623560 0.700179 0.633011 0.050 Uiso 1 1 calc R U . . .
C67 C 0.5883(5) 0.6086(12) 0.5760(5) 0.045(3) Uani 1 1 d . U . . .
H67 H 0.613766 0.562615 0.571592 0.054 Uiso 1 1 calc R U . . .
C68 C 0.5468(5) 0.5936(12) 0.5469(5) 0.039(3) Uani 1 1 d . U . . .
H68 H 0.543302 0.538426 0.522189 0.047 Uiso 1 1 calc R U . . .
C69 C 0.5088(4) 0.6604(10) 0.5534(4) 0.034(3) Uani 1 1 d . U . . .
H69 H 0.479581 0.647079 0.533374 0.041 Uiso 1 1 calc R U . . .
C70 C 0.4246(4) 0.8445(10) 0.5204(4) 0.023(2) Uani 1 1 d . U . . .
C71 C 0.4425(4) 0.9647(11) 0.5107(4) 0.033(3) Uani 1 1 d . U . . .
H71 H 0.455554 1.027531 0.533126 0.040 Uiso 1 1 calc R U . . .
C72 C 0.4423(4) 0.9975(12) 0.4693(4) 0.040(3) Uani 1 1 d . U . . .
H72 H 0.455248 1.080662 0.463476 0.048 Uiso 1 1 calc R U . . .
C73 C 0.4223(4) 0.9049(12) 0.4363(4) 0.038(3) Uani 1 1 d . U . . .
H73 H 0.421560 0.925528 0.407646 0.046 Uiso 1 1 calc R U . . .
C74 C 0.4042(4) 0.7858(12) 0.4450(4) 0.031(3) Uani 1 1 d . U . . .
H74 H 0.390672 0.723677 0.422495 0.037 Uiso 1 1 calc R U . . .
C75 C 0.4053(4) 0.7553(11) 0.4862(4) 0.025(2) Uani 1 1 d . U . . .
H75 H 0.392656 0.671309 0.491760 0.030 Uiso 1 1 calc R U . . .
C76 C 0.4841(5) 1.1364(11) 0.6474(5) 0.044(3) Uani 1 1 d . U . . .
C77 C 0.5128(5) 1.1737(12) 0.6860(5) 0.060(3) Uani 1 1 d . U . . .
H77 H 0.515597 1.122278 0.711278 0.072 Uiso 1 1 calc R U . . .
C78 C 0.5390(5) 1.2968(15) 0.6862(6) 0.075(4) Uani 1 1 d . U . . .
H78 H 0.560310 1.328136 0.711917 0.090 Uiso 1 1 calc R U . . .
C79 C 0.5327(5) 1.3663(15) 0.6491(6) 0.074(4) Uani 1 1 d . U . . .
H79 H 0.548140 1.450531 0.649527 0.088 Uiso 1 1 calc R U . . .
C80 C 0.5054(5) 1.3203(16) 0.6122(7) 0.076(4) Uani 1 1 d . U . . .
H80 H 0.504176 1.368970 0.586698 0.091 Uiso 1 1 calc R U . . .
C81 C 0.3456(5) 0.2196(12) 0.4828(4) 0.048(4) Uani 1 1 d . . . . .
S1 S 0.32695(14) 0.1084(3) 0.45043(12) 0.0531(12) Uani 1 1 d . . . . .
S2 S 0.36662(19) 0.3338(4) 0.51658(13) 0.0818(17) Uani 1 1 d . . . . .
O2 O 0.4018(3) 0.6152(7) 0.6502(2) 0.028(2) Uani 1 1 d . U . . .
O1 O 0.4274(3) 0.5701(7) 0.5756(2) 0.033(2) Uani 1 1 d . U . . .
O4 O 0.5073(3) 0.6607(8) 0.6821(3) 0.043(3) Uani 1 1 d . U . . .
O3 O 0.4510(3) 0.4589(7) 0.6971(3) 0.050(3) Uani 1 1 d . . . . .
H4 H 0.428923 0.406593 0.695814 0.074 Uiso 1 1 calc R U . . .
O5 O 0.3186(4) 0.8622(9) 0.6547(3) 0.050(3) Uani 1 1 d D . . . .
H5 H 0.345(3) 0.900(13) 0.674(3) 0.08(5) Uiso 1 1 d D . . . .
H5A H 0.318(5) 0.897(18) 0.6279(19) 0.16(9) Uiso 1 1 d D . . . .
N1 N 0.4879(3) 0.9015(9) 0.6302(3) 0.034(3) Uani 1 1 d . . . . .
N2 N 0.4787(4) 1.2049(11) 0.6091(4) 0.060(4) Uani 1 1 d . . . . .

loop_
_atom_site_aniso_label
_atom_site_aniso_U_11
_atom_site_aniso_U_22
_atom_site_aniso_U_33
_atom_site_aniso_U_23
_atom_site_aniso_U_13
_atom_site_aniso_U_12
C1 0.015(6) 0.010(4) 0.052(6) 0.001(4) 0.004(5) 0.001(4)
C2 0.009(4) 0.019(4) 0.036(4) 0.000(4) 0.005(4) -0.002(4)
C3 0.012(5) 0.018(4) 0.035(4) -0.007(4) -0.007(4) 0.001(4)
C4 0.011(5) 0.019(4) 0.021(4) -0.007(4) -0.004(4) 0.003(4)
C5 0.015(5) 0.014(4) 0.024(4) -0.006(4) -0.001(4) 0.007(4)
C6 0.026(6) 0.013(4) 0.025(5) -0.004(4) -0.007(5) 0.004(5)
C7 0.036(5) 0.013(4) 0.023(4) -0.001(4) -0.004(4) 0.004(4)
C8 0.047(5) 0.012(4) 0.017(4) 0.002(4) -0.001(4) 0.004(4)
C9 0.052(5) 0.016(4) 0.016(4) 0.001(4) -0.002(4) 0.012(4)
C10 0.044(5) 0.021(4) 0.022(5) 0.000(4) -0.012(5) 0.012(4)
C11 0.035(6) 0.014(4) 0.033(5) 0.001(4) -0.014(5) 0.014(5)
C12 0.031(6) 0.019(4) 0.038(5) 0.000(4) -0.020(5) 0.015(4)
C13 0.032(5) 0.016(4) 0.036(5) -0.001(4) -0.021(4) 0.004(4)
C14 0.027(5) 0.012(4) 0.040(5) -0.005(4) -0.017(4) 0.001(4)
C15 0.017(5) 0.013(4) 0.052(5) -0.005(4) -0.014(5) 0.001(4)
C16 0.013(5) 0.007(4) 0.037(5) 0.002(4) -0.008(4) 0.002(4)
C17 0.007(5) 0.010(4) 0.024(4) 0.002(4) 0.005(4) 0.003(4)
C18 0.012(5) 0.014(4) 0.014(4) 0.003(3) 0.004(4) 0.004(4)
C19 0.012(5) 0.018(4) 0.012(4) 0.002(3) 0.001(4) 0.001(4)
C20 0.010(5) 0.022(4) 0.009(4) -0.003(3) 0.003(4) 0.003(4)
C21 0.012(5) 0.018(4) 0.017(4) -0.008(4) 0.001(4) 0.003(4)
C22 0.016(5) 0.015(4) 0.026(4) -0.008(4) 0.001(4) 0.003(4)
C23 0.026(5) 0.013(4) 0.025(4) 0.000(4) -0.001(4) 0.001(4)
C24 0.030(5) 0.020(4) 0.025(4) 0.000(4) 0.006(4) -0.008(4)
C25 0.036(5) 0.018(4) 0.025(4) 0.007(4) 0.016(4) -0.009(4)
C26 0.050(5) 0.018(4) 0.023(5) 0.004(4) 0.010(4) 0.000(4)
C27 0.059(6) 0.028(4) 0.019(4) 0.006(4) 0.006(5) 0.005(5)
C28 0.059(6) 0.022(4) 0.016(4) 0.001(4) -0.004(5) 0.006(5)
C29 0.053(5) 0.025(4) 0.012(4) -0.002(4) -0.005(4) 0.003(5)
C30 0.046(5) 0.024(4) 0.020(4) -0.006(4) -0.008(4) 0.002(4)
C31 0.036(4) 0.025(3) 0.027(4) 0.001(3) -0.008(3) 0.005(3)
C32 0.043(5) 0.019(4) 0.026(5) -0.004(4) -0.012(5) 0.001(4)
C33 0.032(5) 0.017(4) 0.035(5) -0.008(4) -0.013(4) 0.002(4)
C34 0.027(5) 0.010(4) 0.026(4) 0.003(4) -0.006(4) -0.001(4)
C35 0.016(5) 0.010(4) 0.030(5) 0.002(4) -0.004(4) 0.000(4)
C36 0.016(5) 0.006(4) 0.022(4) 0.007(3) 0.002(4) 0.001(4)
C37 0.013(5) 0.014(4) 0.017(4) 0.009(3) 0.006(4) 0.002(4)
C38 0.015(5) 0.017(4) 0.015(4) 0.010(3) 0.000(4) 0.006(4)
C39 0.017(5) 0.021(4) 0.014(4) 0.002(4) 0.001(4) 0.001(4)
C40 0.020(5) 0.023(4) 0.020(4) 0.000(4) -0.004(4) 0.002(4)
C41 0.015(5) 0.022(4) 0.021(4) -0.004(4) -0.003(4) 0.002(4)
C42 0.024(5) 0.023(4) 0.023(4) -0.006(4) 0.002(4) -0.005(4)
C43 0.024(5) 0.020(4) 0.026(4) 0.003(4) 0.003(4) 0.005(4)
C44 0.028(5) 0.023(4) 0.020(4) -0.003(4) 0.008(4) -0.004(4)
C45 0.035(5) 0.018(4) 0.027(4) 0.005(4) 0.012(4) -0.005(4)
C46 0.044(5) 0.024(4) 0.021(4) 0.002(4) 0.015(4) 0.001(4)
C47 0.055(6) 0.027(4) 0.016(4) 0.003(4) 0.009(4) 0.007(5)
C48 0.050(6) 0.023(4) 0.014(4) -0.008(4) 0.004(5) 0.008(5)
C49 0.049(6) 0.024(4) 0.010(4) -0.009(4) 0.004(5) 0.005(5)
C50 0.045(5) 0.019(4) 0.022(4) -0.007(4) -0.002(4) -0.001(4)
C51 0.035(5) 0.013(4) 0.021(4) -0.001(4) 0.002(5) 0.002(4)
C52 0.024(5) 0.007(4) 0.026(4) 0.003(4) -0.003(4) 0.003(4)
C53 0.027(5) 0.008(4) 0.022(4) 0.007(4) 0.002(4) 0.004(4)
C54 0.019(4) 0.010(3) 0.019(3) 0.008(3) 0.002(3) 0.004(3)
C55 0.019(5) 0.018(4) 0.025(4) 0.009(4) -0.001(4) 0.007(4)
C56 0.017(5) 0.023(4) 0.021(4) -0.004(4) 0.002(4) 0.002(4)
C57 0.022(4) 0.021(3) 0.019(3) -0.007(3) 0.008(3) 0.005(3)
C58 0.033(5) 0.021(4) 0.017(4) -0.004(4) 0.005(4) 0.007(4)
C59 0.046(5) 0.021(4) 0.023(4) -0.002(4) 0.010(4) 0.005(4)
C60 0.045(5) 0.018(4) 0.022(4) -0.004(4) 0.004(4) 0.010(4)
C61 0.038(5) 0.016(4) 0.024(4) -0.001(4) 0.001(5) 0.007(4)
C62 0.033(5) 0.019(4) 0.028(4) 0.004(4) 0.001(4) 0.010(4)
C63 0.029(5) 0.022(4) 0.026(4) -0.001(4) 0.003(4) 0.011(4)
C64 0.010(5) 0.016(4) 0.061(5) -0.004(4) 0.011(5) 0.003(4)
C65 0.020(6) 0.024(5) 0.061(6) -0.001(5) 0.009(5) 0.009(5)
C66 0.020(6) 0.030(5) 0.070(6) 0.003(5) 0.005(6) 0.007(5)
C67 0.023(6) 0.031(5) 0.078(7) -0.001(5) 0.009(6) 0.003(5)
C68 0.016(6) 0.026(5) 0.074(7) -0.010(5) 0.011(5) 0.001(5)
C69 0.012(6) 0.020(5) 0.068(6) -0.005(5) 0.008(5) 0.004(5)
C70 0.013(5) 0.023(4) 0.038(5) -0.010(4) 0.014(4) 0.000(4)
C71 0.025(6) 0.026(5) 0.048(6) -0.006(5) 0.010(5) -0.007(5)
C72 0.031(6) 0.031(5) 0.060(6) -0.003(5) 0.014(6) -0.006(5)
C73 0.030(6) 0.037(5) 0.052(6) -0.001(5) 0.018(5) 0.005(5)
C74 0.022(6) 0.032(5) 0.042(5) -0.007(5) 0.015(5) 0.001(5)
C75 0.016(5) 0.029(5) 0.038(5) -0.007(4) 0.019(5) 0.003(5)
C76 0.019(6) 0.019(5) 0.076(6) -0.007(5) -0.013(6) 0.004(5)
C77 0.025(7) 0.030(5) 0.101(7) -0.013(6) -0.017(6) 0.003(5)
C78 0.028(7) 0.047(6) 0.126(9) -0.020(6) -0.014(7) 0.004(6)
C79 0.026(8) 0.041(7) 0.142(10) -0.010(6) 0.006(8) 0.004(6)
C80 0.028(9) 0.052(8) 0.145(12) 0.006(8) 0.019(9) 0.009(7)
C81 0.082(13) 0.032(7) 0.022(7) -0.003(6) 0.002(8) -0.010(8)
S1 0.065(3) 0.0318(18) 0.055(2) -0.0004(18) 0.007(2) 0.002(2)
S2 0.142(5) 0.048(2) 0.057(3) -0.006(2) 0.031(3) -0.035(3)
O2 0.025(4) 0.023(3) 0.027(4) -0.002(3) -0.008(3) 0.001(3)
O1 0.013(5) 0.025(4) 0.052(5) -0.013(4) -0.003(4) 0.001(4)
O4 0.036(6) 0.024(4) 0.045(5) -0.004(4) -0.022(5) 0.018(4)
O3 0.066(7) 0.015(4) 0.050(6) 0.006(4) -0.010(6) 0.007(5)
O5 0.066(9) 0.041(5) 0.031(6) -0.005(5) -0.007(6) -0.019(5)
N1 0.017(7) 0.018(5) 0.055(7) -0.005(5) -0.011(6) 0.003(5)
N2 0.061(11) 0.047(7) 0.078(9) 0.009(7) 0.031(8) -0.007(7)

loop_
_atom_type_symbol
_atom_type_description
_atom_type_scat_dispersion_real
_atom_type_scat_dispersion_imag
_atom_type_scat_source
C C 0.0033 0.0016 'International Tables Vol C Tables 4.2.6.8 and 6.1.1.4'
H H 0.0000 0.0000 'International Tables Vol C Tables 4.2.6.8 and 6.1.1.4'
N N 0.0061 0.0033 'International Tables Vol C Tables 4.2.6.8 and 6.1.1.4'
O O 0.0106 0.0060 'International Tables Vol C Tables 4.2.6.8 and 6.1.1.4'
S S 0.1246 0.1234 'International Tables Vol C Tables 4.2.6.8 and 6.1.1.4'

loop_
_geom_angle_atom_site_label_1
_geom_angle_atom_site_label_2
_geom_angle_atom_site_label_3
_geom_angle
_geom_angle_site_symmetry_1
_geom_angle_site_symmetry_3
_geom_angle_publ_flag
N1 C1 C64 114.9(11) . . ?
N1 C1 C2 122.9(10) . . ?
C64 C1 C2 122.2(10) . . ?
C70 C2 C17 107.3(8) . . ?
C70 C2 C1 111.3(9) . . ?
C17 C2 C1 111.5(9) . . ?
C70 C2 C3 111.1(9) . . ?
C17 C2 C3 106.3(9) . . ?
C1 C2 C3 109.1(9) . . ?
O1 C3 C4 119.0(10) . . ?
O1 C3 C2 122.1(11) . . ?
C4 C3 C2 118.7(9) . . ?
C5 C4 C3 122.3(10) . . ?
C5 C4 C19 115.5(10) . . ?
C3 C4 C19 119.9(10) . . ?
C22 C5 C4 120.1(10) . . ?
C22 C5 C6 111.2(10) . . ?
C4 C5 C6 123.3(10) . . ?
O2 C6 C5 103.8(8) . . ?
O2 C6 C7 114.4(9) . . ?
C5 C6 C7 101.5(9) . . ?
O2 C6 H6 112.1 . . ?
C5 C6 H6 112.1 . . ?
C7 C6 H6 112.1 . . ?
C8 C7 C23 118.9(12) . . ?
C8 C7 C6 129.5(11) . . ?
C23 C7 C6 106.8(10) . . ?
C7 C8 C26 118.1(11) . . ?
C7 C8 C9 125.8(12) . . ?
C26 C8 C9 107.5(10) . . ?
C10 C9 C28 119.3(11) . . ?
C10 C9 C8 125.9(10) . . ?
C28 C9 C8 105.8(12) . . ?
C9 C10 C31 117.1(11) . . ?
C9 C10 C11 128.8(11) . . ?
C31 C10 C11 107.7(12) . . ?
O3 C11 O2 112.0(9) . . ?
O3 C11 C10 116.7(10) . . ?
O2 C11 C10 108.7(10) . . ?
O3 C11 C12 112.4(10) . . ?
O2 C11 C12 101.7(9) . . ?
C10 C11 C12 104.0(10) . . ?
O4 C12 C13 135.7(13) . . ?
O4 C12 C11 122.2(11) . . ?
C13 C12 C11 101.8(11) . . ?
C14 C13 C31 121.2(11) . . ?
C14 C13 C12 133.6(12) . . ?
C31 C13 C12 103.4(10) . . ?
C13 C14 C33 115.5(12) . . ?
C13 C14 C15 124.6(11) . . ?
C33 C14 C15 117.0(9) . . ?
N1 C15 C16 115.6(9) . . ?
N1 C15 C76 105.9(10) . . ?
C16 C15 C76 110.0(9) . . ?
N1 C15 C14 111.1(9) . . ?
C16 C15 C14 104.3(10) . . ?
C76 C15 C14 110.0(10) . . ?
C17 C16 C35 122.1(10) . . ?
C17 C16 C15 120.3(10) . . ?
C35 C16 C15 116.3(10) . . ?
C16 C17 C18 120.2(10) . . ?
C16 C17 C2 123.6(10) . . ?
C18 C17 C2 116.0(9) . . ?
C37 C18 C17 118.5(9) . . ?
C37 C18 C19 115.6(10) . . ?
C17 C18 C19 119.4(9) . . ?
C20 C19 C4 120.6(9) . . ?
C20 C19 C18 119.5(9) . . ?
C4 C19 C18 113.0(9) . . ?
C19 C20 C21 119.5(10) . . ?
C19 C20 C39 122.2(10) . . ?
C21 C20 C39 107.8(9) . . ?
C22 C21 C20 119.4(11) . . ?
C22 C21 C41 121.5(10) . . ?
C20 C21 C41 108.3(9) . . ?
C21 C22 C5 122.4(10) . . ?
C21 C22 C23 120.4(11) . . ?
C5 C22 C23 107.7(10) . . ?
C24 C23 C7 121.5(11) . . ?
C24 C23 C22 119.1(10) . . ?
C7 C23 C22 110.3(11) . . ?
C23 C24 C25 120.6(11) . . ?
C23 C24 C42 120.8(10) . . ?
C25 C24 C42 107.1(10) . . ?
C26 C25 C24 117.6(11) . . ?
C26 C25 C45 121.3(10) . . ?
C24 C25 C45 108.3(10) . . ?
C25 C26 C8 123.3(10) . . ?
C25 C26 C27 119.2(11) . . ?
C8 C26 C27 108.6(12) . . ?
C47 C27 C28 121.9(11) . . ?
C47 C27 C26 118.8(12) . . ?
C28 C27 C26 108.5(11) . . ?
C29 C28 C27 119.4(12) . . ?
C29 C28 C9 120.8(13) . . ?
C27 C28 C9 109.4(11) . . ?
C30 C29 C28 117.9(11) . . ?
C30 C29 C49 110.7(10) . . ?
C28 C29 C49 119.1(13) . . ?
C31 C30 C29 122.0(11) . . ?
C31 C30 C32 120.0(12) . . ?
C29 C30 C32 107.4(11) . . ?
C30 C31 C13 120.6(11) . . ?
C30 C31 C10 121.6(13) . . ?
C13 C31 C10 110.1(10) . . ?
C33 C32 C50 123.7(11) . . ?
C33 C32 C30 117.6(11) . . ?
C50 C32 C30 108.3(12) . . ?
C32 C33 C14 121.4(10) . . ?
C32 C33 C34 119.3(11) . . ?
C14 C33 C34 116.0(10) . . ?
C52 C34 C35 118.8(10) . . ?
C52 C34 C33 114.3(10) . . ?
C35 C34 C33 117.8(10) . . ?
C36 C35 C34 119.7(10) . . ?
C36 C35 C16 116.2(10) . . ?
C34 C35 C16 120.2(10) . . ?
C35 C36 C54 123.2(10) . . ?
C35 C36 C37 119.6(9) . . ?
C54 C36 C37 107.9(10) . . ?
C18 C37 C38 123.6(9) . . ?
C18 C37 C36 118.7(10) . . ?
C38 C37 C36 107.1(9) . . ?
C39 C38 C37 119.7(10) . . ?
C39 C38 C55 119.4(10) . . ?
C37 C38 C55 109.7(9) . . ?
C38 C39 C20 119.2(11) . . ?
C38 C39 C40 120.5(10) . . ?
C20 C39 C40 108.4(9) . . ?
C56 C40 C41 121.6(10) . . ?
C56 C40 C39 120.2(10) . . ?
C41 C40 C39 106.8(10) . . ?
C42 C41 C40 118.9(10) . . ?
C42 C41 C21 119.1(10) . . ?
C40 C41 C21 108.7(10) . . ?
C41 C42 C44 120.8(9) . . ?
C41 C42 C24 118.8(10) . . ?
C44 C42 C24 107.5(9) . . ?
C55 C43 C63 121.1(11) . . ?
C55 C43 C56 118.5(10) . . ?
C63 C43 C56 108.9(10) . . ?
C57 C44 C45 121.5(9) . . ?
C57 C44 C42 118.2(9) . . ?
C45 C44 C42 107.3(9) . . ?
C46 C45 C44 120.7(9) . . ?
C46 C45 C25 117.8(11) . . ?
C44 C45 C25 109.7(10) . . ?
C47 C46 C45 121.3(11) . . ?
C47 C46 C59 109.2(10) . . ?
C45 C46 C59 117.3(10) . . ?
C46 C47 C27 121.4(11) . . ?
C46 C47 C48 108.3(10) . . ?
C27 C47 C48 117.9(12) . . ?
C49 C48 C60 120.6(11) . . ?
C49 C48 C47 120.9(11) . . ?
C60 C48 C47 108.0(11) . . ?
C48 C49 C29 120.7(11) . . ?
C48 C49 C50 119.9(11) . . ?
C29 C49 C50 104.4(11) . . ?
C51 C50 C32 120.2(11) . . ?
C51 C50 C49 118.8(12) . . ?
C32 C50 C49 108.9(10) . . ?
C50 C51 C61 121.8(11) . . ?
C50 C51 C52 118.3(11) . . ?
C61 C51 C52 108.2(10) . . ?
C34 C52 C51 124.1(10) . . ?
C34 C52 C53 120.0(10) . . ?
C51 C52 C53 106.7(10) . . ?
C54 C53 C62 119.2(11) . . ?
C54 C53 C52 121.1(11) . . ?
C62 C53 C52 109.1(10) . . ?
C53 C54 C36 117.2(10) . . ?
C53 C54 C55 119.9(10) . . ?
C36 C54 C55 109.6(9) . . ?
C43 C55 C38 121.8(10) . . ?
C43 C55 C54 119.1(10) . . ?
C38 C55 C54 105.6(10) . . ?
C40 C56 C57 120.1(9) . . ?
C40 C56 C43 119.5(10) . . ?
C57 C56 C43 106.5(9) . . ?
C44 C57 C56 120.4(9) . . ?
C44 C57 C58 117.9(9) . . ?
C56 C57 C58 109.7(9) . . ?
C59 C58 C57 120.6(9) . . ?
C59 C58 C63 120.3(11) . . ?
C57 C58 C63 105.6(9) . . ?
C58 C59 C60 121.9(10) . . ?
C58 C59 C46 121.9(10) . . ?
C60 C59 C46 105.8(10) . . ?
C61 C60 C48 120.0(12) . . ?
C61 C60 C59 118.7(10) . . ?
C48 C60 C59 108.6(10) . . ?
C60 C61 C51 118.5(11) . . ?
C60 C61 C62 119.5(11) . . ?
C51 C61 C62 108.9(11) . . ?
C63 C62 C53 120.1(11) . . ?
C63 C62 C61 120.4(11) . . ?
C53 C62 C61 106.8(11) . . ?
C62 C63 C43 120.4(11) . . ?
C62 C63 C58 119.1(10) . . ?
C43 C63 C58 109.4(10) . . ?
C69 C64 C65 116.9(11) . . ?
C69 C64 C1 125.3(12) . . ?
C65 C64 C1 117.8(11) . . ?
C66 C65 C64 122.5(12) . . ?
C66 C65 H65 118.8 . . ?
C64 C65 H65 118.8 . . ?
C65 C66 C67 118.3(13) . . ?
C65 C66 H66 120.9 . . ?
C67 C66 H66 120.9 . . ?
C68 C67 C66 121.3(13) . . ?
C68 C67 H67 119.4 . . ?
C66 C67 H67 119.4 . . ?
C67 C68 C69 119.6(13) . . ?
C67 C68 H68 120.2 . . ?
C69 C68 H68 120.2 . . ?
C64 C69 C68 121.4(12) . . ?
C64 C69 H69 119.3 . . ?
C68 C69 H69 119.3 . . ?
C71 C70 C75 116.8(11) . . ?
C71 C70 C2 118.4(10) . . ?
C75 C70 C2 124.8(10) . . ?
C70 C71 C72 122.4(11) . . ?
C70 C71 H71 118.8 . . ?
C72 C71 H71 118.8 . . ?
C71 C72 C73 118.4(12) . . ?
C71 C72 H72 120.8 . . ?
C73 C72 H72 120.8 . . ?
C74 C73 C72 120.3(12) . . ?
C74 C73 H73 119.8 . . ?
C72 C73 H73 119.8 . . ?
C73 C74 C75 120.1(12) . . ?
C73 C74 H74 119.9 . . ?
C75 C74 H74 119.9 . . ?
C74 C75 C70 122.0(11) . . ?
C74 C75 H75 119.0 . . ?
C70 C75 H75 119.0 . . ?
C77 C76 N2 125.4(13) . . ?
C77 C76 C15 120.6(13) . . ?
N2 C76 C15 113.6(11) . . ?
C76 C77 C78 115.9(15) . . ?
C76 C77 H77 122.1 . . ?
C78 C77 H77 122.1 . . ?
C79 C78 C77 118.8(16) . . ?
C79 C78 H78 120.6 . . ?
C77 C78 H78 120.6 . . ?
C80 C79 C78 121.9(17) . . ?
C80 C79 H79 119.0 . . ?
C78 C79 H79 119.0 . . ?
C79 C80 N2 123.0(18) . . ?
C79 C80 H80 118.5 . . ?
N2 C80 H80 118.5 . . ?
S1 C81 S2 178.0(12) . . ?
C6 O2 C11 119.2(8) . . ?
C11 O3 H4 109.5 . . ?
H5 O5 H5 0(10) . . ?
H5 O5 H5A 105(3) . . ?
H5 O5 H5A 105(3) . . ?
C1 N1 C15 124.9(10) . . ?
C80 N2 C76 114.8(13) . . ?

loop_
_geom_bond_atom_site_label_1
_geom_bond_atom_site_label_2
_geom_bond_distance
_geom_bond_site_symmetry_2
_geom_bond_publ_flag
C1 N1 1.289(14) . ?
C1 C64 1.480(16) . ?
C1 C2 1.549(16) . ?
C2 C70 1.519(15) . ?
C2 C17 1.519(14) . ?
C2 C3 1.553(15) . ?
C3 O1 1.238(12) . ?
C3 C4 1.463(15) . ?
C4 C5 1.434(15) . ?
C4 C19 1.470(14) . ?
C5 C22 1.387(14) . ?
C5 C6 1.521(15) . ?
C6 O2 1.408(12) . ?
C6 C7 1.537(16) . ?
C6 H6 1.0000 . ?
C7 C8 1.416(15) . ?
C7 C23 1.427(16) . ?
C8 C26 1.427(17) . ?
C8 C9 1.511(17) . ?
C9 C10 1.386(17) . ?
C9 C28 1.461(16) . ?
C10 C31 1.448(16) . ?
C10 C11 1.457(17) . ?
C11 O3 1.397(12) . ?
C11 O2 1.456(13) . ?
C11 C12 1.570(18) . ?
C12 O4 1.167(14) . ?
C12 C13 1.512(17) . ?
C13 C14 1.400(15) . ?
C13 C31 1.420(17) . ?
C14 C33 1.476(16) . ?
C14 C15 1.532(17) . ?
C15 N1 1.450(15) . ?
C15 C16 1.507(15) . ?
C15 C76 1.529(16) . ?
C16 C17 1.354(14) . ?
C16 C35 1.424(15) . ?
C17 C18 1.406(14) . ?
C18 C37 1.401(14) . ?
C18 C19 1.486(14) . ?
C19 C20 1.393(14) . ?
C20 C21 1.420(14) . ?
C20 C39 1.432(14) . ?
C21 C22 1.385(14) . ?
C21 C41 1.434(15) . ?
C22 C23 1.450(15) . ?
C23 C24 1.372(16) . ?
C24 C25 1.441(15) . ?
C24 C42 1.490(15) . ?
C25 C26 1.379(16) . ?
C25 C45 1.462(15) . ?
C26 C27 1.463(16) . ?
C27 C47 1.405(16) . ?
C27 C28 1.421(17) . ?
C28 C29 1.400(16) . ?
C29 C30 1.390(17) . ?
C29 C49 1.456(16) . ?
C30 C31 1.367(16) . ?
C30 C32 1.449(15) . ?
C32 C33 1.384(16) . ?
C32 C50 1.409(17) . ?
C33 C34 1.503(15) . ?
C34 C52 1.418(15) . ?
C34 C35 1.423(15) . ?
C35 C36 1.410(14) . ?
C36 C54 1.425(15) . ?
C36 C37 1.449(14) . ?
C37 C38 1.435(14) . ?
C38 C39 1.368(14) . ?
C38 C55 1.448(15) . ?
C39 C40 1.450(15) . ?
C40 C56 1.387(14) . ?
C40 C41 1.427(14) . ?
C41 C42 1.405(15) . ?
C42 C44 1.481(15) . ?
C43 C55 1.372(15) . ?
C43 C63 1.423(15) . ?
C43 C56 1.476(15) . ?
C44 C57 1.398(14) . ?
C44 C45 1.424(15) . ?
C45 C46 1.408(15) . ?
C46 C47 1.393(17) . ?
C46 C59 1.471(14) . ?
C47 C48 1.446(16) . ?
C48 C49 1.363(16) . ?
C48 C60 1.425(15) . ?
C49 C50 1.469(16) . ?
C50 C51 1.362(15) . ?
C51 C61 1.432(16) . ?
C51 C52 1.462(15) . ?
C52 C53 1.463(15) . ?
C53 C54 1.398(14) . ?
C53 C62 1.440(16) . ?
C54 C55 1.453(15) . ?
C56 C57 1.450(14) . ?
C57 C58 1.473(14) . ?
C58 C59 1.346(14) . ?
C58 C63 1.474(15) . ?
C59 C60 1.444(16) . ?
C60 C61 1.410(16) . ?
C61 C62 1.465(16) . ?
C62 C63 1.374(16) . ?
C64 C69 1.385(16) . ?
C64 C65 1.419(16) . ?
C65 C66 1.368(16) . ?
C65 H65 0.9500 . ?
C66 C67 1.408(17) . ?
C66 H66 0.9500 . ?
C67 C68 1.355(16) . ?
C67 H67 0.9500 . ?
C68 C69 1.407(16) . ?
C68 H68 0.9500 . ?
C69 H69 0.9500 . ?
C70 C71 1.376(15) . ?
C70 C75 1.404(15) . ?
C71 C72 1.388(16) . ?
C71 H71 0.9500 . ?
C72 C73 1.404(17) . ?
C72 H72 0.9500 . ?
C73 C74 1.358(16) . ?
C73 H73 0.9500 . ?
C74 C75 1.369(15) . ?
C74 H74 0.9500 . ?
C75 H75 0.9500 . ?
C76 C77 1.358(18) . ?
C76 N2 1.387(17) . ?
C77 C78 1.45(2) . ?
C77 H77 0.9500 . ?
C78 C79 1.35(2) . ?
C78 H78 0.9500 . ?
C79 C80 1.33(2) . ?
C79 H79 0.9500 . ?
C80 N2 1.382(18) . ?
C80 H80 0.9500 . ?
C81 S1 1.508(12) . ?
C81 S2 1.570(12) . ?
O3 H4 0.8400 . ?
O5 H5 0.94(2) . ?
O5 H5 0.94(2) . ?
O5 H5A 0.94(2) . ?

loop_
_geom_torsion_atom_site_label_1
_geom_torsion_atom_site_label_2
_geom_torsion_atom_site_label_3
_geom_torsion_atom_site_label_4
_geom_torsion
_geom_torsion_site_symmetry_1
_geom_torsion_site_symmetry_2
_geom_torsion_site_symmetry_3
_geom_torsion_site_symmetry_4
_geom_torsion_publ_flag
N1 C1 C2 C70 126.3(11) . . . . ?
C64 C1 C2 C70 -51.2(13) . . . . ?
N1 C1 C2 C17 6.5(14) . . . . ?
C64 C1 C2 C17 -171.1(9) . . . . ?
N1 C1 C2 C3 -110.7(12) . . . . ?
C64 C1 C2 C3 71.8(13) . . . . ?
C70 C2 C3 O1 83.5(13) . . . . ?
C17 C2 C3 O1 -160.0(10) . . . . ?
C1 C2 C3 O1 -39.6(14) . . . . ?
C70 C2 C3 C4 -91.4(12) . . . . ?
C17 C2 C3 C4 25.1(13) . . . . ?
C1 C2 C3 C4 145.5(10) . . . . ?
O1 C3 C4 C5 38.8(15) . . . . ?
C2 C3 C4 C5 -146.1(10) . . . . ?
O1 C3 C4 C19 -158.7(10) . . . . ?
C2 C3 C4 C19 16.4(14) . . . . ?
C3 C4 C5 C22 178.1(9) . . . . ?
C19 C4 C5 C22 15.0(14) . . . . ?
C3 C4 C5 C6 26.5(15) . . . . ?
C19 C4 C5 C6 -136.7(10) . . . . ?
C22 C5 C6 O2 -132.1(9) . . . . ?
C4 C5 C6 O2 21.8(13) . . . . ?
C22 C5 C6 C7 -13.1(11) . . . . ?
C4 C5 C6 C7 140.8(10) . . . . ?
O2 C6 C7 C8 -28.2(15) . . . . ?
C5 C6 C7 C8 -139.2(11) . . . . ?
O2 C6 C7 C23 126.6(9) . . . . ?
C5 C6 C7 C23 15.5(10) . . . . ?
C23 C7 C8 C26 0.8(15) . . . . ?
C6 C7 C8 C26 152.9(10) . . . . ?
C23 C7 C8 C9 -142.8(11) . . . . ?
C6 C7 C8 C9 9.4(17) . . . . ?
C7 C8 C9 C10 -5.0(17) . . . . ?
C26 C8 C9 C10 -151.6(11) . . . . ?
C7 C8 C9 C28 141.5(11) . . . . ?
C26 C8 C9 C28 -5.2(11) . . . . ?
C28 C9 C10 C31 -12.3(16) . . . . ?
C8 C9 C10 C31 130.1(11) . . . . ?
C28 C9 C10 C11 -160.3(11) . . . . ?
C8 C9 C10 C11 -18.0(18) . . . . ?
C9 C10 C11 O3 -72.4(16) . . . . ?
C31 C10 C11 O3 137.2(11) . . . . ?
C9 C10 C11 O2 55.4(14) . . . . ?
C31 C10 C11 O2 -95.0(11) . . . . ?
C9 C10 C11 C12 163.2(11) . . . . ?
C31 C10 C11 C12 12.8(12) . . . . ?
O3 C11 C12 O4 17.7(17) . . . . ?
O2 C11 C12 O4 -102.3(13) . . . . ?
C10 C11 C12 O4 144.8(12) . . . . ?
O3 C11 C12 C13 -156.8(10) . . . . ?
O2 C11 C12 C13 83.2(10) . . . . ?
C10 C11 C12 C13 -29.7(11) . . . . ?
O4 C12 C13 C14 58(2) . . . . ?
C11 C12 C13 C14 -128.7(15) . . . . ?
O4 C12 C13 C31 -137.6(16) . . . . ?
C11 C12 C13 C31 35.7(11) . . . . ?
C31 C13 C14 C33 -0.9(17) . . . . ?
C12 C13 C14 C33 161.3(13) . . . . ?
C31 C13 C14 C15 -160.9(11) . . . . ?
C12 C13 C14 C15 1(2) . . . . ?
C13 C14 C15 N1 -18.2(16) . . . . ?
C33 C14 C15 N1 -178.0(9) . . . . ?
C13 C14 C15 C16 106.9(13) . . . . ?
C33 C14 C15 C16 -52.9(12) . . . . ?
C13 C14 C15 C76 -135.1(12) . . . . ?
C33 C14 C15 C76 65.0(13) . . . . ?
N1 C15 C16 C17 11.5(15) . . . . ?
C76 C15 C16 C17 131.3(12) . . . . ?
C14 C15 C16 C17 -110.7(11) . . . . ?
N1 C15 C16 C35 178.5(9) . . . . ?
C76 C15 C16 C35 -61.7(14) . . . . ?
C14 C15 C16 C35 56.2(11) . . . . ?
C35 C16 C17 C18 -1.6(16) . . . . ?
C15 C16 C17 C18 164.6(10) . . . . ?
C35 C16 C17 C2 -176.7(9) . . . . ?
C15 C16 C17 C2 -10.5(16) . . . . ?
C70 C2 C17 C16 -120.4(11) . . . . ?
C1 C2 C17 C16 1.8(14) . . . . ?
C3 C2 C17 C16 120.6(11) . . . . ?
C70 C2 C17 C18 64.3(11) . . . . ?
C1 C2 C17 C18 -173.5(9) . . . . ?
C3 C2 C17 C18 -54.7(12) . . . . ?
C16 C17 C18 C37 18.2(14) . . . . ?
C2 C17 C18 C37 -166.3(9) . . . . ?
C16 C17 C18 C19 -132.2(10) . . . . ?
C2 C17 C18 C19 43.2(13) . . . . ?
C5 C4 C19 C20 -18.7(14) . . . . ?
C3 C4 C19 C20 177.7(9) . . . . ?
C5 C4 C19 C18 132.0(10) . . . . ?
C3 C4 C19 C18 -31.5(13) . . . . ?
C37 C18 C19 C20 1.9(13) . . . . ?
C17 C18 C19 C20 153.1(9) . . . . ?
C37 C18 C19 C4 -149.3(9) . . . . ?
C17 C18 C19 C4 2.0(13) . . . . ?
C4 C19 C20 C21 10.1(14) . . . . ?
C18 C19 C20 C21 -138.8(10) . . . . ?
C4 C19 C20 C39 150.6(10) . . . . ?
C18 C19 C20 C39 1.7(14) . . . . ?
C19 C20 C21 C22 2.8(14) . . . . ?
C39 C20 C21 C22 -142.8(10) . . . . ?
C19 C20 C21 C41 147.6(9) . . . . ?
C39 C20 C21 C41 2.1(12) . . . . ?
C20 C21 C22 C5 -6.6(15) . . . . ?
C41 C21 C22 C5 -146.8(10) . . . . ?
C20 C21 C22 C23 135.5(11) . . . . ?
C41 C21 C22 C23 -4.6(15) . . . . ?
C4 C5 C22 C21 -2.9(15) . . . . ?
C6 C5 C22 C21 152.0(9) . . . . ?
C4 C5 C22 C23 -149.1(9) . . . . ?
C6 C5 C22 C23 5.7(11) . . . . ?
C8 C7 C23 C24 -2.2(15) . . . . ?
C6 C7 C23 C24 -160.1(9) . . . . ?
C8 C7 C23 C22 144.5(10) . . . . ?
C6 C7 C23 C22 -13.4(11) . . . . ?
C21 C22 C23 C24 5.6(15) . . . . ?
C5 C22 C23 C24 152.7(10) . . . . ?
C21 C22 C23 C7 -142.0(10) . . . . ?
C5 C22 C23 C7 5.1(11) . . . . ?
C7 C23 C24 C25 1.9(15) . . . . ?
C22 C23 C24 C25 -142.0(10) . . . . ?
C7 C23 C24 C42 140.4(10) . . . . ?
C22 C23 C24 C42 -3.4(15) . . . . ?
C23 C24 C25 C26 -0.1(15) . . . . ?
C42 C24 C25 C26 -143.6(10) . . . . ?
C23 C24 C25 C45 142.2(10) . . . . ?
C42 C24 C25 C45 -1.3(13) . . . . ?
C24 C25 C26 C8 -1.3(15) . . . . ?
C45 C25 C26 C8 -138.5(11) . . . . ?
C24 C25 C26 C27 142.2(11) . . . . ?
C45 C25 C26 C27 5.0(16) . . . . ?
C7 C8 C26 C25 1.0(15) . . . . ?
C9 C8 C26 C25 150.6(10) . . . . ?
C7 C8 C26 C27 -145.8(10) . . . . ?
C9 C8 C26 C27 3.8(11) . . . . ?
C25 C26 C27 C47 -4.2(17) . . . . ?
C8 C26 C27 C47 144.1(11) . . . . ?
C25 C26 C27 C28 -149.3(11) . . . . ?
C8 C26 C27 C28 -0.9(12) . . . . ?
C47 C27 C28 C29 -1.1(17) . . . . ?
C26 C27 C28 C29 142.6(11) . . . . ?
C47 C27 C28 C9 -146.2(10) . . . . ?
C26 C27 C28 C9 -2.4(13) . . . . ?
C10 C9 C28 C29 9.2(17) . . . . ?
C8 C9 C28 C29 -139.9(11) . . . . ?
C10 C9 C28 C27 153.7(11) . . . . ?
C8 C9 C28 C27 4.7(12) . . . . ?
C27 C28 C29 C30 -139.9(12) . . . . ?
C9 C28 C29 C30 1.2(17) . . . . ?
C27 C28 C29 C49 -1.0(16) . . . . ?
C9 C28 C29 C49 140.0(12) . . . . ?
C28 C29 C30 C31 -8.1(18) . . . . ?
C49 C29 C30 C31 -150.2(11) . . . . ?
C28 C29 C30 C32 136.4(11) . . . . ?
C49 C29 C30 C32 -5.7(13) . . . . ?
C29 C30 C31 C13 151.3(12) . . . . ?
C32 C30 C31 C13 11.1(19) . . . . ?
C29 C30 C31 C10 4.8(18) . . . . ?
C32 C30 C31 C10 -135.4(13) . . . . ?
C14 C13 C31 C30 -12.9(18) . . . . ?
C12 C13 C31 C30 -179.8(11) . . . . ?
C14 C13 C31 C10 137.0(12) . . . . ?
C12 C13 C31 C10 -29.8(13) . . . . ?
C9 C10 C31 C30 5.7(17) . . . . ?
C11 C10 C31 C30 160.1(11) . . . . ?
C9 C10 C31 C13 -143.9(11) . . . . ?
C11 C10 C31 C13 10.5(14) . . . . ?
C31 C30 C32 C33 4.6(19) . . . . ?
C29 C30 C32 C33 -140.7(12) . . . . ?
C31 C30 C32 C50 150.8(12) . . . . ?
C29 C30 C32 C50 5.5(13) . . . . ?
C50 C32 C33 C14 -159.4(11) . . . . ?
C30 C32 C33 C14 -18.8(18) . . . . ?
C50 C32 C33 C34 -0.9(17) . . . . ?
C30 C32 C33 C34 139.7(11) . . . . ?
C13 C14 C33 C32 16.9(16) . . . . ?
C15 C14 C33 C32 178.6(11) . . . . ?
C13 C14 C33 C34 -142.3(11) . . . . ?
C15 C14 C33 C34 19.4(14) . . . . ?
C32 C33 C34 C52 3.3(14) . . . . ?
C14 C33 C34 C52 163.0(10) . . . . ?
C32 C33 C34 C35 -143.6(11) . . . . ?
C14 C33 C34 C35 16.1(15) . . . . ?
C52 C34 C35 C36 -2.0(14) . . . . ?
C33 C34 C35 C36 143.4(10) . . . . ?
C52 C34 C35 C16 -158.9(10) . . . . ?
C33 C34 C35 C16 -13.6(16) . . . . ?
C17 C16 C35 C36 -16.5(15) . . . . ?
C15 C16 C35 C36 176.8(9) . . . . ?
C17 C16 C35 C34 141.2(11) . . . . ?
C15 C16 C35 C34 -25.5(14) . . . . ?
C34 C35 C36 C54 2.7(14) . . . . ?
C16 C35 C36 C54 160.5(9) . . . . ?
C34 C35 C36 C37 -139.8(10) . . . . ?
C16 C35 C36 C37 18.1(14) . . . . ?
C17 C18 C37 C38 -156.0(9) . . . . ?
C19 C18 C37 C38 -4.5(14) . . . . ?
C17 C18 C37 C36 -16.0(14) . . . . ?
C19 C18 C37 C36 135.6(10) . . . . ?
C35 C36 C37 C18 -2.3(15) . . . . ?
C54 C36 C37 C18 -149.9(9) . . . . ?
C35 C36 C37 C38 143.6(9) . . . . ?
C54 C36 C37 C38 -4.0(10) . . . . ?
C18 C37 C38 C39 3.6(15) . . . . ?
C36 C37 C38 C39 -140.3(9) . . . . ?
C18 C37 C38 C55 147.1(10) . . . . ?
C36 C37 C38 C55 3.3(11) . . . . ?
C37 C38 C39 C20 0.3(15) . . . . ?
C55 C38 C39 C20 -139.9(10) . . . . ?
C37 C38 C39 C40 138.6(10) . . . . ?
C55 C38 C39 C40 -1.5(16) . . . . ?
C19 C20 C39 C38 -2.8(15) . . . . ?
C21 C20 C39 C38 141.6(10) . . . . ?
C19 C20 C39 C40 -145.7(10) . . . . ?
C21 C20 C39 C40 -1.3(12) . . . . ?
C38 C39 C40 C56 1.6(16) . . . . ?
C20 C39 C40 C56 144.0(10) . . . . ?
C38 C39 C40 C41 -142.3(10) . . . . ?
C20 C39 C40 C41 0.0(12) . . . . ?
C56 C40 C41 C42 -1.5(18) . . . . ?
C39 C40 C41 C42 141.8(11) . . . . ?
C56 C40 C41 C21 -142.1(11) . . . . ?
C39 C40 C41 C21 1.2(12) . . . . ?
C22 C21 C41 C42 1.4(15) . . . . ?
C20 C21 C41 C42 -142.5(10) . . . . ?
C22 C21 C41 C40 141.9(10) . . . . ?
C20 C21 C41 C40 -2.1(12) . . . . ?
C40 C41 C42 C44 1.1(17) . . . . ?
C21 C41 C42 C44 137.6(11) . . . . ?
C40 C41 C42 C24 -135.7(11) . . . . ?
C21 C41 C42 C24 0.8(15) . . . . ?
C23 C24 C42 C41 0.3(15) . . . . ?
C25 C24 C42 C41 143.7(10) . . . . ?
C23 C24 C42 C44 -141.6(11) . . . . ?
C25 C24 C42 C44 1.7(12) . . . . ?
C41 C42 C44 C57 -0.6(17) . . . . ?
C24 C42 C44 C57 140.4(11) . . . . ?
C41 C42 C44 C45 -142.6(11) . . . . ?
C24 C42 C44 C45 -1.5(12) . . . . ?
C57 C44 C45 C46 2.5(18) . . . . ?
C42 C44 C45 C46 142.9(11) . . . . ?
C57 C44 C45 C25 -139.7(11) . . . . ?
C42 C44 C45 C25 0.8(13) . . . . ?
C26 C25 C45 C46 -2.4(16) . . . . ?
C24 C25 C45 C46 -143.1(10) . . . . ?
C26 C25 C45 C44 141.0(11) . . . . ?
C24 C25 C45 C44 0.3(13) . . . . ?
C44 C45 C46 C47 -140.3(12) . . . . ?
C25 C45 C46 C47 -1.0(16) . . . . ?
C44 C45 C46 C59 -2.0(18) . . . . ?
C25 C45 C46 C59 137.3(11) . . . . ?
C45 C46 C47 C27 1.8(18) . . . . ?
C59 C46 C47 C27 -139.5(11) . . . . ?
C45 C46 C47 C48 142.9(11) . . . . ?
C59 C46 C47 C48 1.6(13) . . . . ?
C28 C27 C47 C46 141.1(12) . . . . ?
C26 C27 C47 C46 0.9(18) . . . . ?
C28 C27 C47 C48 3.5(16) . . . . ?
C26 C27 C47 C48 -136.8(12) . . . . ?
C46 C47 C48 C49 -146.4(11) . . . . ?
C27 C47 C48 C49 -3.8(16) . . . . ?
C46 C47 C48 C60 -1.4(14) . . . . ?
C27 C47 C48 C60 141.3(11) . . . . ?
C60 C48 C49 C29 -139.0(11) . . . . ?
C47 C48 C49 C29 1.7(16) . . . . ?
C60 C48 C49 C50 -6.7(16) . . . . ?
C47 C48 C49 C50 134.1(11) . . . . ?
C30 C29 C49 C48 142.3(11) . . . . ?
C28 C29 C49 C48 0.8(16) . . . . ?
C30 C29 C49 C50 3.7(13) . . . . ?
C28 C29 C49 C50 -137.8(11) . . . . ?
C33 C32 C50 C51 -1.7(17) . . . . ?
C30 C32 C50 C51 -145.4(11) . . . . ?
C33 C32 C50 C49 140.5(11) . . . . ?
C30 C32 C50 C49 -3.2(13) . . . . ?
C48 C49 C50 C51 3.6(15) . . . . ?
C29 C49 C50 C51 142.6(10) . . . . ?
C48 C49 C50 C32 -139.2(11) . . . . ?
C29 C49 C50 C32 -0.2(12) . . . . ?
C32 C50 C51 C61 140.3(11) . . . . ?
C49 C50 C51 C61 1.8(16) . . . . ?
C32 C50 C51 C52 1.6(16) . . . . ?
C49 C50 C51 C52 -137.0(11) . . . . ?
C35 C34 C52 C51 143.0(10) . . . . ?
C33 C34 C52 C51 -3.5(15) . . . . ?
C35 C34 C52 C53 0.6(14) . . . . ?
C33 C34 C52 C53 -145.9(9) . . . . ?
C50 C51 C52 C34 1.2(16) . . . . ?
C61 C51 C52 C34 -142.7(10) . . . . ?
C50 C51 C52 C53 147.6(10) . . . . ?
C61 C51 C52 C53 3.8(11) . . . . ?
C34 C52 C53 C54 0.1(14) . . . . ?
C51 C52 C53 C54 -148.1(9) . . . . ?
C34 C52 C53 C62 144.5(10) . . . . ?
C51 C52 C53 C62 -3.6(11) . . . . ?
C62 C53 C54 C36 -140.5(10) . . . . ?
C52 C53 C54 C36 0.5(14) . . . . ?
C62 C53 C54 C55 -3.6(14) . . . . ?
C52 C53 C54 C55 137.4(10) . . . . ?
C35 C36 C54 C53 -2.0(14) . . . . ?
C37 C36 C54 C53 144.2(9) . . . . ?
C35 C36 C54 C55 -143.0(9) . . . . ?
C37 C36 C54 C55 3.2(11) . . . . ?
C63 C43 C55 C38 136.1(11) . . . . ?
C56 C43 C55 C38 -3.1(16) . . . . ?
C63 C43 C55 C54 1.1(15) . . . . ?
C56 C43 C55 C54 -138.1(10) . . . . ?
C39 C38 C55 C43 2.3(16) . . . . ?
C37 C38 C55 C43 -141.4(11) . . . . ?
C39 C38 C55 C54 142.4(10) . . . . ?
C37 C38 C55 C54 -1.3(11) . . . . ?
C53 C54 C55 C43 0.4(14) . . . . ?
C36 C54 C55 C43 140.2(10) . . . . ?
C53 C54 C55 C38 -141.0(9) . . . . ?
C36 C54 C55 C38 -1.2(11) . . . . ?
C41 C40 C56 C57 1.3(18) . . . . ?
C39 C40 C56 C57 -137.2(11) . . . . ?
C41 C40 C56 C43 136.2(12) . . . . ?
C39 C40 C56 C43 -2.4(16) . . . . ?
C55 C43 C56 C40 3.1(16) . . . . ?
C63 C43 C56 C40 -140.6(11) . . . . ?
C55 C43 C56 C57 143.4(10) . . . . ?
C63 C43 C56 C57 -0.4(13) . . . . ?
C45 C44 C57 C56 136.9(12) . . . . ?
C42 C44 C57 C56 0.5(17) . . . . ?
C45 C44 C57 C58 -1.9(17) . . . . ?
C42 C44 C57 C58 -138.2(11) . . . . ?
C40 C56 C57 C44 -0.9(17) . . . . ?
C43 C56 C57 C44 -140.8(11) . . . . ?
C40 C56 C57 C58 140.9(11) . . . . ?
C43 C56 C57 C58 0.9(13) . . . . ?
C44 C57 C58 C59 1.0(17) . . . . ?
C56 C57 C58 C59 -141.8(12) . . . . ?
C44 C57 C58 C63 141.7(11) . . . . ?
C56 C57 C58 C63 -1.2(13) . . . . ?
C57 C58 C59 C60 139.3(11) . . . . ?
C63 C58 C59 C60 4.3(16) . . . . ?
C57 C58 C59 C46 -0.7(19) . . . . ?
C63 C58 C59 C46 -135.6(12) . . . . ?
C47 C46 C59 C58 144.1(12) . . . . ?
C45 C46 C59 C58 1.1(19) . . . . ?
C47 C46 C59 C60 -1.2(13) . . . . ?
C45 C46 C59 C60 -144.2(11) . . . . ?
C49 C48 C60 C61 4.5(16) . . . . ?
C47 C48 C60 C61 -140.7(11) . . . . ?
C49 C48 C60 C59 145.8(11) . . . . ?
C47 C48 C60 C59 0.6(13) . . . . ?
C58 C59 C60 C61 -3.2(17) . . . . ?
C46 C59 C60 C61 142.2(11) . . . . ?
C58 C59 C60 C48 -145.1(11) . . . . ?
C46 C59 C60 C48 0.4(13) . . . . ?
C48 C60 C61 C51 0.8(15) . . . . ?
C59 C60 C61 C51 -136.7(11) . . . . ?
C48 C60 C61 C62 137.7(11) . . . . ?
C59 C60 C61 C62 0.2(16) . . . . ?
C50 C51 C61 C60 -3.9(16) . . . . ?
C52 C51 C61 C60 138.4(10) . . . . ?
C50 C51 C61 C62 -144.9(10) . . . . ?
C52 C51 C61 C62 -2.6(11) . . . . ?
C54 C53 C62 C63 5.4(15) . . . . ?
C52 C53 C62 C63 -139.8(10) . . . . ?
C54 C53 C62 C61 147.3(9) . . . . ?
C52 C53 C62 C61 2.0(11) . . . . ?
C60 C61 C62 C63 1.5(17) . . . . ?
C51 C61 C62 C63 142.1(11) . . . . ?
C60 C61 C62 C53 -140.2(11) . . . . ?
C51 C61 C62 C53 0.4(11) . . . . ?
C53 C62 C63 C43 -3.9(15) . . . . ?
C61 C62 C63 C43 -140.7(11) . . . . ?
C53 C62 C63 C58 136.3(10) . . . . ?
C61 C62 C63 C58 -0.4(17) . . . . ?
C55 C43 C63 C62 0.7(16) . . . . ?
C56 C43 C63 C62 143.3(10) . . . . ?
C55 C43 C63 C58 -143.0(11) . . . . ?
C56 C43 C63 C58 -0.4(13) . . . . ?
C59 C58 C63 C62 -2.5(16) . . . . ?
C57 C58 C63 C62 -143.3(11) . . . . ?
C59 C58 C63 C43 141.7(11) . . . . ?
C57 C58 C63 C43 0.9(13) . . . . ?
N1 C1 C64 C69 -176.9(11) . . . . ?
C2 C1 C64 C69 0.9(17) . . . . ?
N1 C1 C64 C65 2.5(15) . . . . ?
C2 C1 C64 C65 -179.8(10) . . . . ?
C69 C64 C65 C66 1.1(17) . . . . ?
C1 C64 C65 C66 -178.4(11) . . . . ?
C64 C65 C66 C67 0.4(18) . . . . ?
C65 C66 C67 C68 -0.6(19) . . . . ?
C66 C67 C68 C69 -0.6(19) . . . . ?
C65 C64 C69 C68 -2.3(17) . . . . ?
C1 C64 C69 C68 177.1(11) . . . . ?
C67 C68 C69 C64 2.2(18) . . . . ?
C17 C2 C70 C71 65.0(13) . . . . ?
C1 C2 C70 C71 -57.3(13) . . . . ?
C3 C2 C70 C71 -179.1(11) . . . . ?
C17 C2 C70 C75 -113.9(12) . . . . ?
C1 C2 C70 C75 123.8(11) . . . . ?
C3 C2 C70 C75 2.0(16) . . . . ?
C75 C70 C71 C72 -0.6(18) . . . . ?
C2 C70 C71 C72 -179.6(11) . . . . ?
C70 C71 C72 C73 0.9(19) . . . . ?
C71 C72 C73 C74 -0.5(19) . . . . ?
C72 C73 C74 C75 -0.2(19) . . . . ?
C73 C74 C75 C70 0.5(18) . . . . ?
C71 C70 C75 C74 -0.1(17) . . . . ?
C2 C70 C75 C74 178.8(11) . . . . ?
N1 C15 C76 C77 -90.3(15) . . . . ?
C16 C15 C76 C77 144.1(13) . . . . ?
C14 C15 C76 C77 29.7(17) . . . . ?
N1 C15 C76 N2 82.5(13) . . . . ?
C16 C15 C76 N2 -43.0(15) . . . . ?
C14 C15 C76 N2 -157.4(11) . . . . ?
N2 C76 C77 C78 1(2) . . . . ?
C15 C76 C77 C78 173.1(12) . . . . ?
C76 C77 C78 C79 1(2) . . . . ?
C77 C78 C79 C80 -4(2) . . . . ?
C78 C79 C80 N2 5(3) . . . . ?
C5 C6 O2 C11 179.8(9) . . . . ?
C7 C6 O2 C11 70.1(12) . . . . ?
O3 C11 O2 C6 44.6(14) . . . . ?
C10 C11 O2 C6 -85.9(11) . . . . ?
C12 C11 O2 C6 164.8(9) . . . . ?
C64 C1 N1 C15 172.3(10) . . . . ?
C2 C1 N1 C15 -5.4(17) . . . . ?
C16 C15 N1 C1 -3.5(16) . . . . ?
C76 C15 N1 C1 -125.6(12) . . . . ?
C14 C15 N1 C1 115.0(12) . . . . ?
C79 C80 N2 C76 -3(2) . . . . ?
C77 C76 N2 C80 0(2) . . . . ?
C15 C76 N2 C80 -172.9(12) . . . . ?
